data_7715599
loop_
_publ_author_name
'Mukhopadhyay, Narottam'
'Sengupta, Arunava'
'Lloret, Francesc'
'Mukherjee, Rabindranath'

_publ_section_title
;
 Phenoxazinyl Zn(II) diradical complex formed <i>via</i> redox-driven
 cyclization of a 2-aminophenol-based N<sub>3</sub>O ligand. Isolation of
 the modified N<sub>3</sub> ligand radical and its Ni(II) complex.
;
_journal_issue 15
_journal_name_full 'Dalton transactions (Cambridge, England : 2003)'
_journal_page_first 6515
_journal_page_last 6519
_journal_paper_doi 10.1039/d4dt00374h
_journal_volume 53
_journal_year 2024
_chemical_formula_moiety 'C52 H54 N6 Ni O4'
_chemical_formula_sum 'C52 H54 N6 Ni O4'
_chemical_formula_weight 885.72
_chemical_name_systematic '[Ni(L*)2]'
_space_group_crystal_system monoclinic
_space_group_IT_number 15
_space_group_name_Hall '-C 2yc'
_space_group_name_H-M_alt 'C 1 2/c 1'
_atom_sites_solution_hydrogens geom
_atom_sites_solution_primary dual
_audit_creation_date 2024-01-21
_audit_creation_method
;
Olex2 1.5
(compiled 2023.08.24 svn.re1ec1418 for OlexSys, GUI svn.r6817)
;
_audit_update_record
;
2024-01-23 deposited with the CCDC.	2024-03-18 downloaded from the CCDC.
;
_cell_angle_alpha 90
_cell_angle_beta 120.049(7)
_cell_angle_gamma 90
_cell_formula_units_Z 8
_cell_length_a 26.392(3)
_cell_length_b 17.272(3)
_cell_length_c 23.289(3)
_cell_measurement_reflns_used 9912
_cell_measurement_temperature 100(2)
_cell_measurement_theta_max 28.327
_cell_measurement_theta_min 2.566
_cell_volume 9189(2)
_computing_cell_refinement 'SAINT V8.38A (Bruker, 2018)'
_computing_data_collection 'SAINT V8.38A (Bruker, 2018)'
_computing_data_reduction 'SAINT V8.38A (Bruker, 2018)'
_computing_molecular_graphics 'Olex2 1.5 (Dolomanov et al., 2009)'
_computing_publication_material 'Olex2 1.5 (Dolomanov et al., 2009)'
_computing_structure_refinement 'SHELXL 2018/3 (Sheldrick, 2015)'
_computing_structure_solution 'SHELXT 2014/5 (Sheldrick, 2014)'
_diffrn_ambient_temperature 100(2)
_diffrn_measured_fraction_theta_full 0.999
_diffrn_measured_fraction_theta_max 0.999
_diffrn_measurement_device_type 'Bruker APEX-II CCD'
_diffrn_measurement_method '\f and \w scans'
_diffrn_radiation_type MoK\a
_diffrn_radiation_wavelength 0.71073
_diffrn_reflns_av_R_equivalents 0.0713
_diffrn_reflns_av_unetI/netI 0.0458
_diffrn_reflns_Laue_measured_fraction_full 0.999
_diffrn_reflns_Laue_measured_fraction_max 0.999
_diffrn_reflns_limit_h_max 32
_diffrn_reflns_limit_h_min -32
_diffrn_reflns_limit_k_max 21
_diffrn_reflns_limit_k_min -21
_diffrn_reflns_limit_l_max 29
_diffrn_reflns_limit_l_min -29
_diffrn_reflns_number 63664
_diffrn_reflns_point_group_measured_fraction_full 0.999
_diffrn_reflns_point_group_measured_fraction_max 0.999
_diffrn_reflns_theta_full 25.242
_diffrn_reflns_theta_max 26.368
_diffrn_reflns_theta_min 2.566
_diffrn_source_current 1.0
_diffrn_source_power 0.05
_diffrn_source_voltage 50.0
_diffrn_standards_number 0
_exptl_absorpt_coefficient_mu 0.474
_exptl_absorpt_correction_T_max 0.7457
_exptl_absorpt_correction_T_min 0.6912
_exptl_absorpt_correction_type multi-scan
_exptl_absorpt_process_details
;
SADABS-2016/2 (Bruker,2016/2) was used for absorption correction.
wR2(int) was 0.1063 before and 0.0638 after correction.
The Ratio of minimum to maximum transmission is 0.9269.
The \l/2 correction factor is Not present.
;
_exptl_crystal_colour 'metallic dark brown'
_exptl_crystal_colour_lustre metallic
_exptl_crystal_colour_modifier dark
_exptl_crystal_colour_primary brown
_exptl_crystal_density_diffrn 1.280
_exptl_crystal_description block
_exptl_crystal_F_000 3744
_exptl_crystal_preparation 'Layering of n-Hexane in DCM'
_exptl_crystal_recrystallization_method 'Layering of n-Hexane in DCM'
_exptl_crystal_size_max 0.2
_exptl_crystal_size_mid 0.2
_exptl_crystal_size_min 0.1
_refine_diff_density_max 0.383
_refine_diff_density_min -0.487
_refine_diff_density_rms 0.058
_refine_ls_extinction_method none
_refine_ls_goodness_of_fit_ref 1.055
_refine_ls_hydrogen_treatment constr
_refine_ls_matrix_type full
_refine_ls_number_parameters 580
_refine_ls_number_reflns 9399
_refine_ls_number_restraints 0
_refine_ls_restrained_S_all 1.055
_refine_ls_R_factor_all 0.0620
_refine_ls_R_factor_gt 0.0383
_refine_ls_shift/su_max 0.001
_refine_ls_shift/su_mean 0.000
_refine_ls_structure_factor_coef Fsqd
_refine_ls_weighting_details 'w=1/[\s^2^(Fo^2^)+(0.0311P)^2^+12.8573P] where P=(Fo^2^+2Fc^2^)/3'
_refine_ls_weighting_scheme calc
_refine_ls_wR_factor_gt 0.0834
_refine_ls_wR_factor_ref 0.0980
_reflns_Friedel_coverage 0.000
_reflns_number_gt 7230
_reflns_number_total 9399
_reflns_threshold_expression 'I > 2\s(I)'
_cod_data_source_file d4dt00374h2.cif
_cod_data_source_block Complex2
_cod_depositor_comments 'Adding full bibliography for 7715598--7715600.cif.'
_cod_database_code 7715599
_shelx_shelxl_version_number 2018/3
_shelx_space_group_comment
;
The symmetry employed for this shelxl refinement is uniquely defined
by the following loop, which should always be used as a source of
symmetry information in preference to the above space-group names.
They are only intended as comments.
;
_shelx_estimated_absorpt_t_max 0.746
_shelx_estimated_absorpt_t_min 0.691
_olex2_refinement_description
;
1. Fixed Uiso
 At 1.2 times of:
  All C(H) groups
 At 1.5 times of:
  All C(H,H,H) groups
2.a Aromatic/amide H refined with riding coordinates:
 C2(H2), C27(H27), C4(H4), C8(H8), C16(H16), C40(H40), C14(H14), C1(H1),
 C3(H3), C35(H35), C9(H9), C34(H34), C28(H28), C36(H36), C42(H42), C10(H10),
 C29(H29), C30(H30)
2.b Idealised Me refined as rotating group:
 C20(H20A,H20B,H20C), C21(H21A,H21B,H21C), C24(H24A,H24B,H24C), C25(H25A,H25B,
 H25C), C22(H22A,H22B,H22C), C48(H48A,H48B,H48C), C51(H51A,H51B,H51C), C46(H46A,
 H46B,H46C), C52(H52A,H52B,H52C), C26(H26A,H26B,H26C), C50(H50A,H50B,H50C),
 C47(H47A,H47B,H47C)
;
_olex2_date_sample_completion 2023-11-10
_olex2_date_sample_data_collection 2023-11-10
_olex2_date_sample_submission 2023-11-08
_olex2_exptl_crystal_mounting_method 'In oil'
_olex2_submission_original_sample_id 'Complex 2'
_olex2_submission_special_instructions 'No special instructions were received'

loop_
_space_group_symop_operation_xyz
'x, y, z'
'-x, y, -z+1/2'
'x+1/2, y+1/2, z'
'-x+1/2, y+1/2, -z+1/2'
'-x, -y, -z'
'x, -y, z-1/2'
'-x+1/2, -y+1/2, -z'
'x+1/2, -y+1/2, z-1/2'

loop_
_atom_site_label
_atom_site_type_symbol
_atom_site_fract_x
_atom_site_fract_y
_atom_site_fract_z
_atom_site_U_iso_or_equiv
_atom_site_adp_type
_atom_site_occupancy
_atom_site_site_symmetry_order
_atom_site_calc_flag
_atom_site_refinement_flags_posn
_atom_site_refinement_flags_adp
_atom_site_refinement_flags_occupancy
_atom_site_disorder_assembly
_atom_site_disorder_group
Ni1 Ni 0.34583(2) 0.58082(2) 0.31003(2) 0.01771(8) Uani 1 1 d . . . . .
O1 O 0.16773(6) 0.65845(9) 0.10236(7) 0.0235(3) Uani 1 1 d . . . . .
O3 O 0.39762(7) 0.85517(8) 0.36480(8) 0.0256(3) Uani 1 1 d . . . . .
O4 O 0.32135(7) 0.54686(9) 0.47147(7) 0.0269(4) Uani 1 1 d . . . . .
O2 O 0.40813(7) 0.45198(9) 0.20922(8) 0.0262(4) Uani 1 1 d . . . . .
N3 N 0.26423(7) 0.61626(10) 0.22683(8) 0.0181(4) Uani 1 1 d . . . . .
N5 N 0.34305(7) 0.60219(10) 0.39441(8) 0.0197(4) Uani 1 1 d . . . . .
N1 N 0.43323(8) 0.54001(10) 0.35932(9) 0.0198(4) Uani 1 1 d . . . . .
N2 N 0.35311(7) 0.53801(10) 0.23333(8) 0.0191(4) Uani 1 1 d . . . . .
N6 N 0.37337(7) 0.69767(10) 0.32805(8) 0.0190(4) Uani 1 1 d . . . . .
N4 N 0.30830(7) 0.47718(10) 0.32071(9) 0.0208(4) Uani 1 1 d . . . . .
C13 C 0.21766(9) 0.65821(12) 0.22210(10) 0.0183(4) Uani 1 1 d . . . . .
C18 C 0.16951(9) 0.67958(12) 0.16082(10) 0.0193(4) Uani 1 1 d . . . . .
C12 C 0.25956(9) 0.59258(12) 0.16828(10) 0.0186(4) Uani 1 1 d . . . . .
C7 C 0.30572(9) 0.54683(12) 0.16998(10) 0.0189(4) Uani 1 1 d . . . . .
C38 C 0.37328(9) 0.72654(12) 0.38276(10) 0.0207(5) Uani 1 1 d . . . . .
C15 C 0.17079(9) 0.71856(12) 0.27821(10) 0.0199(4) Uani 1 1 d . . . . .
C32 C 0.32374(9) 0.54659(13) 0.41957(10) 0.0213(5) Uani 1 1 d . . . . .
C11 C 0.21112(9) 0.61103(12) 0.10612(11) 0.0214(5) Uani 1 1 d . . . . .
C6 C 0.40007(9) 0.49389(12) 0.24704(10) 0.0196(4) Uani 1 1 d . . . . .
C5 C 0.44731(9) 0.50101(12) 0.31868(11) 0.0199(4) Uani 1 1 d . . . . .
C17 C 0.12206(9) 0.72136(12) 0.15559(11) 0.0210(5) Uani 1 1 d . . . . .
C37 C 0.38522(9) 0.80470(13) 0.40153(11) 0.0230(5) Uani 1 1 d . . . . .
C39 C 0.38610(9) 0.74923(12) 0.29175(10) 0.0187(4) Uani 1 1 d . . . . .
C2 C 0.53157(10) 0.52295(13) 0.44731(11) 0.0251(5) Uani 1 1 d . . . . .
H2 H 0.559715 0.531700 0.491388 0.030 Uiso 1 1 calc R U . . .
C27 C 0.28745(10) 0.41713(13) 0.27877(11) 0.0251(5) Uani 1 1 d . . . . .
H27 H 0.292763 0.416691 0.242195 0.030 Uiso 1 1 calc R U . . .
C33 C 0.35926(9) 0.67553(13) 0.42160(10) 0.0211(5) Uani 1 1 d . . . . .
C19 C 0.17184(10) 0.74111(13) 0.34272(11) 0.0245(5) Uani 1 1 d . . . . .
C4 C 0.50273(9) 0.47095(12) 0.34072(11) 0.0230(5) Uani 1 1 d . . . . .
H4 H 0.510949 0.443627 0.311936 0.028 Uiso 1 1 calc R U . . .
C8 C 0.29916(10) 0.51949(12) 0.11002(11) 0.0234(5) Uani 1 1 d . . . . .
H8 H 0.328385 0.489086 0.110341 0.028 Uiso 1 1 calc R U . . .
C16 C 0.12439(9) 0.73946(12) 0.21544(11) 0.0226(5) Uani 1 1 d . . . . .
H16 H 0.093321 0.767014 0.213556 0.027 Uiso 1 1 calc R U . . .
C44 C 0.39657(9) 0.82835(12) 0.30842(11) 0.0214(5) Uani 1 1 d . . . . .
C40 C 0.38805(9) 0.72307(12) 0.23579(10) 0.0206(5) Uani 1 1 d . . . . .
H40 H 0.381438 0.670963 0.224341 0.025 Uiso 1 1 calc R U . . .
C14 C 0.21716(9) 0.67861(12) 0.28022(10) 0.0198(4) Uani 1 1 d . . . . .
H14 H 0.248821 0.664918 0.321144 0.024 Uiso 1 1 calc R U . . .
C1 C 0.47518(9) 0.55060(12) 0.42222(11) 0.0231(5) Uani 1 1 d . . . . .
H1 H 0.466110 0.577738 0.450396 0.028 Uiso 1 1 calc R U . . .
C31 C 0.30131(9) 0.47683(13) 0.37432(11) 0.0213(5) Uani 1 1 d . . . . .
C41 C 0.39955(9) 0.77295(12) 0.19741(11) 0.0217(5) Uani 1 1 d . . . . .
C3 C 0.54559(10) 0.48215(13) 0.40608(11) 0.0245(5) Uani 1 1 d . . . . .
H3 H 0.583137 0.462627 0.422019 0.029 Uiso 1 1 calc R U . . .
C23 C 0.07065(10) 0.74614(13) 0.08818(11) 0.0249(5) Uani 1 1 d . . . . .
C35 C 0.37345(10) 0.78286(14) 0.49492(11) 0.0283(5) Uani 1 1 d . . . . .
H35 H 0.374249 0.801442 0.532843 0.034 Uiso 1 1 calc R U . . .
C20 C 0.11019(10) 0.76091(15) 0.33019(12) 0.0314(6) Uani 1 1 d . . . . .
H20A H 0.095292 0.805078 0.301421 0.047 Uiso 1 1 calc R U . . .
H20B H 0.112230 0.772470 0.371615 0.047 Uiso 1 1 calc R U . . .
H20C H 0.084643 0.717524 0.309719 0.047 Uiso 1 1 calc R U . . .
C45 C 0.40005(11) 0.74358(13) 0.13541(11) 0.0269(5) Uani 1 1 d . . . . .
C9 C 0.24969(10) 0.53721(13) 0.05030(11) 0.0260(5) Uani 1 1 d . . . . .
H9 H 0.245978 0.517671 0.011161 0.031 Uiso 1 1 calc R U . . .
C34 C 0.36063(10) 0.70501(14) 0.47835(11) 0.0261(5) Uani 1 1 d . . . . .
H34 H 0.352983 0.672606 0.505003 0.031 Uiso 1 1 calc R U . . .
C43 C 0.40613(9) 0.88165(12) 0.26977(11) 0.0242(5) Uani 1 1 d . . . . .
C28 C 0.25849(10) 0.35605(13) 0.28751(12) 0.0280(5) Uani 1 1 d . . . . .
H28 H 0.243951 0.315733 0.256957 0.034 Uiso 1 1 calc R U . . .
C36 C 0.38507(10) 0.83361(14) 0.45674(11) 0.0272(5) Uani 1 1 d . . . . .
H36 H 0.392558 0.885679 0.468031 0.033 Uiso 1 1 calc R U . . .
C42 C 0.40760(10) 0.85155(13) 0.21505(11) 0.0255(5) Uani 1 1 d . . . . .
H42 H 0.414312 0.885621 0.188658 0.031 Uiso 1 1 calc R U . . .
C10 C 0.20524(10) 0.58370(13) 0.04743(11) 0.0260(5) Uani 1 1 d . . . . .
H10 H 0.172471 0.595949 0.006950 0.031 Uiso 1 1 calc R U . . .
C21 C 0.19635(10) 0.67455(14) 0.39327(11) 0.0306(5) Uani 1 1 d . . . . .
H21A H 0.171650 0.629899 0.375298 0.046 Uiso 1 1 calc R U . . .
H21B H 0.197514 0.690109 0.433489 0.046 Uiso 1 1 calc R U . . .
H21C H 0.235192 0.662066 0.402597 0.046 Uiso 1 1 calc R U . . .
C24 C 0.04085(10) 0.67499(14) 0.04411(12) 0.0310(5) Uani 1 1 d . . . . .
H24A H 0.008927 0.691653 0.002206 0.046 Uiso 1 1 calc R U . . .
H24B H 0.026291 0.641749 0.065644 0.046 Uiso 1 1 calc R U . . .
H24C H 0.068756 0.647218 0.037020 0.046 Uiso 1 1 calc R U . . .
C49 C 0.41482(10) 0.96858(13) 0.28698(13) 0.0293(5) Uani 1 1 d . . . . .
C25 C 0.09258(10) 0.80124(13) 0.05364(11) 0.0301(5) Uani 1 1 d . . . . .
H25A H 0.122162 0.775812 0.048041 0.045 Uiso 1 1 calc R U . . .
H25B H 0.108778 0.846834 0.080250 0.045 Uiso 1 1 calc R U . . .
H25C H 0.060508 0.815565 0.011009 0.045 Uiso 1 1 calc R U . . .
C22 C 0.21122(11) 0.81231(14) 0.37203(12) 0.0333(6) Uani 1 1 d . . . . .
H22A H 0.249636 0.800767 0.379487 0.050 Uiso 1 1 calc R U . . .
H22B H 0.213708 0.825891 0.413338 0.050 Uiso 1 1 calc R U . . .
H22C H 0.194981 0.854867 0.341621 0.050 Uiso 1 1 calc R U . . .
C48 C 0.43340(11) 0.79847(14) 0.11429(12) 0.0338(6) Uani 1 1 d . . . . .
H48A H 0.412903 0.846875 0.100140 0.051 Uiso 1 1 calc R U . . .
H48B H 0.436190 0.775717 0.078364 0.051 Uiso 1 1 calc R U . . .
H48C H 0.472004 0.807215 0.151139 0.051 Uiso 1 1 calc R U . . .
C29 C 0.25133(10) 0.35557(13) 0.34265(12) 0.0300(5) Uani 1 1 d . . . . .
H29 H 0.232089 0.314800 0.349742 0.036 Uiso 1 1 calc R U . . .
C30 C 0.27331(10) 0.41682(13) 0.38695(12) 0.0270(5) Uani 1 1 d . . . . .
H30 H 0.269361 0.417682 0.424449 0.032 Uiso 1 1 calc R U . . .
C51 C 0.36355(11) 1.00133(14) 0.29263(14) 0.0376(6) Uani 1 1 d . . . . .
H51A H 0.327807 0.994152 0.251333 0.056 Uiso 1 1 calc R U . . .
H51B H 0.369721 1.055575 0.302786 0.056 Uiso 1 1 calc R U . . .
H51C H 0.360988 0.974798 0.327308 0.056 Uiso 1 1 calc R U . . .
C46 C 0.33660(11) 0.73656(16) 0.07887(12) 0.0394(6) Uani 1 1 d . . . . .
H46A H 0.316038 0.700419 0.091147 0.059 Uiso 1 1 calc R U . . .
H46B H 0.336062 0.718603 0.039554 0.059 Uiso 1 1 calc R U . . .
H46C H 0.317931 0.786269 0.070453 0.059 Uiso 1 1 calc R U . . .
C52 C 0.47253(11) 0.98104(14) 0.35212(13) 0.0365(6) Uani 1 1 d . . . . .
H52A H 0.470871 0.954874 0.387504 0.055 Uiso 1 1 calc R U . . .
H52B H 0.478499 1.035417 0.361716 0.055 Uiso 1 1 calc R U . . .
H52C H 0.504345 0.960627 0.347893 0.055 Uiso 1 1 calc R U . . .
C26 C 0.02374(11) 0.78971(16) 0.09604(13) 0.0378(6) Uani 1 1 d . . . . .
H26A H -0.008144 0.803285 0.053054 0.057 Uiso 1 1 calc R U . . .
H26B H 0.040438 0.835908 0.121546 0.057 Uiso 1 1 calc R U . . .
H26C H 0.009613 0.757167 0.118429 0.057 Uiso 1 1 calc R U . . .
C50 C 0.41711(13) 1.01539(14) 0.23210(14) 0.0416(7) Uani 1 1 d . . . . .
H50A H 0.450128 0.998947 0.228434 0.062 Uiso 1 1 calc R U . . .
H50B H 0.420866 1.069471 0.242999 0.062 Uiso 1 1 calc R U . . .
H50C H 0.381781 1.006951 0.190632 0.062 Uiso 1 1 calc R U . . .
C47 C 0.42992(14) 0.66418(15) 0.14846(14) 0.0430(7) Uani 1 1 d . . . . .
H47A H 0.469109 0.667940 0.185321 0.064 Uiso 1 1 calc R U . . .
H47B H 0.431061 0.647711 0.109757 0.064 Uiso 1 1 calc R U . . .
H47C H 0.408282 0.627224 0.158483 0.064 Uiso 1 1 calc R U . . .

loop_
_atom_site_aniso_label
_atom_site_aniso_U_11
_atom_site_aniso_U_22
_atom_site_aniso_U_33
_atom_site_aniso_U_23
_atom_site_aniso_U_13
_atom_site_aniso_U_12
Ni1 0.01775(14) 0.02031(14) 0.01728(14) 0.00168(11) 0.01043(11) 0.00237(11)
O1 0.0232(8) 0.0278(8) 0.0184(8) 0.0030(6) 0.0095(7) 0.0065(7)
O3 0.0316(9) 0.0229(8) 0.0290(9) -0.0064(7) 0.0203(7) -0.0029(7)
O4 0.0280(9) 0.0359(9) 0.0212(8) 0.0040(7) 0.0157(7) 0.0027(7)
O2 0.0247(8) 0.0288(8) 0.0286(9) -0.0059(7) 0.0160(7) 0.0026(7)
N3 0.0185(9) 0.0196(9) 0.0186(9) 0.0011(7) 0.0111(7) 0.0004(7)
N5 0.0159(9) 0.0252(9) 0.0178(9) 0.0026(7) 0.0083(7) 0.0026(7)
N1 0.0201(9) 0.0204(9) 0.0219(10) 0.0022(7) 0.0128(8) 0.0009(7)
N2 0.0188(9) 0.0205(9) 0.0204(9) 0.0009(7) 0.0115(8) 0.0008(7)
N6 0.0166(9) 0.0227(9) 0.0183(9) -0.0001(7) 0.0092(7) 0.0018(7)
N4 0.0185(9) 0.0225(9) 0.0228(10) 0.0038(8) 0.0114(8) 0.0041(7)
C13 0.0163(10) 0.0178(10) 0.0221(11) 0.0016(8) 0.0105(9) 0.0008(8)
C18 0.0203(11) 0.0212(11) 0.0182(11) 0.0013(9) 0.0109(9) -0.0006(9)
C12 0.0192(10) 0.0198(10) 0.0184(11) 0.0015(8) 0.0106(9) -0.0003(8)
C7 0.0206(11) 0.0174(10) 0.0206(11) 0.0022(8) 0.0118(9) 0.0001(8)
C38 0.0175(11) 0.0264(11) 0.0193(11) -0.0025(9) 0.0101(9) 0.0006(9)
C15 0.0199(11) 0.0214(11) 0.0201(11) 0.0017(9) 0.0112(9) 0.0004(9)
C32 0.0153(10) 0.0300(12) 0.0186(11) 0.0059(9) 0.0085(9) 0.0076(9)
C11 0.0210(11) 0.0204(10) 0.0221(11) 0.0010(9) 0.0103(9) 0.0013(9)
C6 0.0197(11) 0.0208(10) 0.0221(11) 0.0006(9) 0.0134(9) -0.0009(9)
C5 0.0204(11) 0.0195(10) 0.0236(11) 0.0037(9) 0.0139(9) 0.0005(8)
C17 0.0183(11) 0.0207(11) 0.0216(11) 0.0038(9) 0.0081(9) 0.0011(9)
C37 0.0173(11) 0.0286(12) 0.0235(12) -0.0011(9) 0.0105(9) 0.0006(9)
C39 0.0153(10) 0.0216(10) 0.0197(11) 0.0023(9) 0.0090(9) 0.0022(8)
C2 0.0222(11) 0.0263(12) 0.0234(12) 0.0044(9) 0.0089(10) -0.0003(9)
C27 0.0262(12) 0.0248(11) 0.0289(12) 0.0018(10) 0.0171(10) 0.0038(10)
C33 0.0171(11) 0.0270(11) 0.0182(11) -0.0001(9) 0.0079(9) 0.0043(9)
C19 0.0251(12) 0.0291(12) 0.0240(12) 0.0049(10) 0.0158(10) 0.0076(10)
C4 0.0230(11) 0.0229(11) 0.0297(12) 0.0029(9) 0.0180(10) 0.0014(9)
C8 0.0261(12) 0.0209(11) 0.0268(12) -0.0002(9) 0.0160(10) 0.0011(9)
C16 0.0210(11) 0.0229(11) 0.0267(12) 0.0022(9) 0.0139(10) 0.0035(9)
C44 0.0175(11) 0.0230(11) 0.0248(12) -0.0032(9) 0.0115(9) 0.0010(9)
C40 0.0220(11) 0.0185(10) 0.0230(11) 0.0006(9) 0.0126(9) 0.0009(9)
C14 0.0186(11) 0.0216(11) 0.0192(11) 0.0027(9) 0.0095(9) 0.0008(9)
C1 0.0236(11) 0.0235(11) 0.0224(11) 0.0015(9) 0.0118(10) 0.0002(9)
C31 0.0167(10) 0.0262(11) 0.0230(11) 0.0051(9) 0.0115(9) 0.0055(9)
C41 0.0226(11) 0.0223(11) 0.0220(11) 0.0006(9) 0.0124(10) 0.0000(9)
C3 0.0184(11) 0.0254(11) 0.0294(13) 0.0075(10) 0.0117(10) 0.0038(9)
C23 0.0203(11) 0.0270(12) 0.0224(12) 0.0040(9) 0.0070(9) 0.0056(9)
C35 0.0259(12) 0.0401(14) 0.0212(12) -0.0074(10) 0.0136(10) 0.0009(10)
C20 0.0321(13) 0.0402(14) 0.0294(13) 0.0085(11) 0.0210(11) 0.0125(11)
C45 0.0374(14) 0.0239(11) 0.0268(12) 0.0001(10) 0.0217(11) -0.0047(10)
C9 0.0318(13) 0.0290(12) 0.0193(11) -0.0003(9) 0.0144(10) 0.0013(10)
C34 0.0230(12) 0.0370(13) 0.0202(11) -0.0003(10) 0.0122(10) 0.0002(10)
C43 0.0221(11) 0.0192(11) 0.0331(13) -0.0006(9) 0.0151(10) 0.0013(9)
C28 0.0276(12) 0.0229(11) 0.0357(14) -0.0012(10) 0.0175(11) 0.0012(10)
C36 0.0258(12) 0.0297(12) 0.0278(13) -0.0088(10) 0.0145(10) -0.0013(10)
C42 0.0294(12) 0.0220(11) 0.0303(13) 0.0031(10) 0.0187(11) -0.0001(10)
C10 0.0271(12) 0.0300(12) 0.0177(11) 0.0018(9) 0.0089(9) 0.0039(10)
C21 0.0313(13) 0.0394(14) 0.0268(13) 0.0072(11) 0.0188(11) 0.0102(11)
C24 0.0219(12) 0.0361(13) 0.0281(13) 0.0022(11) 0.0075(10) 0.0000(10)
C49 0.0320(13) 0.0183(11) 0.0423(15) -0.0026(10) 0.0222(12) 0.0004(10)
C25 0.0294(13) 0.0282(12) 0.0235(12) 0.0065(10) 0.0064(10) 0.0036(10)
C22 0.0393(14) 0.0358(14) 0.0276(13) -0.0052(11) 0.0188(12) -0.0005(11)
C48 0.0453(15) 0.0345(13) 0.0314(14) -0.0056(11) 0.0265(12) -0.0106(12)
C29 0.0307(13) 0.0247(12) 0.0422(15) 0.0075(11) 0.0239(12) 0.0017(10)
C30 0.0283(12) 0.0289(12) 0.0301(13) 0.0070(10) 0.0193(10) 0.0046(10)
C51 0.0376(15) 0.0220(12) 0.0572(18) -0.0035(12) 0.0269(14) 0.0041(11)
C46 0.0442(16) 0.0480(16) 0.0302(14) -0.0086(12) 0.0219(13) -0.0160(13)
C52 0.0366(14) 0.0260(13) 0.0505(17) -0.0082(12) 0.0245(13) -0.0056(11)
C26 0.0252(13) 0.0489(16) 0.0316(14) 0.0057(12) 0.0086(11) 0.0168(12)
C50 0.0575(18) 0.0190(12) 0.0544(18) 0.0002(12) 0.0326(15) -0.0025(12)
C47 0.073(2) 0.0306(14) 0.0491(17) 0.0006(12) 0.0483(16) 0.0060(13)

loop_
_atom_type_symbol
_atom_type_description
_atom_type_scat_dispersion_real
_atom_type_scat_dispersion_imag
_atom_type_scat_source
C C 0.0033 0.0016 'International Tables Vol C Tables 4.2.6.8 and 6.1.1.4'
H H 0.0000 0.0000 'International Tables Vol C Tables 4.2.6.8 and 6.1.1.4'
N N 0.0061 0.0033 'International Tables Vol C Tables 4.2.6.8 and 6.1.1.4'
Ni Ni 0.3393 1.1124 'International Tables Vol C Tables 4.2.6.8 and 6.1.1.4'
O O 0.0106 0.0060 'International Tables Vol C Tables 4.2.6.8 and 6.1.1.4'

loop_
_geom_angle_atom_site_label_1
_geom_angle_atom_site_label_2
_geom_angle_atom_site_label_3
_geom_angle
_geom_angle_site_symmetry_1
_geom_angle_site_symmetry_3
_geom_angle_publ_flag
N5 Ni1 N3 108.38(7) . . ?
N5 Ni1 N1 95.34(7) . . ?
N5 Ni1 N6 79.08(7) . . ?
N5 Ni1 N4 78.18(7) . . ?
N1 Ni1 N3 156.12(7) . . ?
N1 Ni1 N4 95.82(7) . . ?
N2 Ni1 N3 78.65(7) . . ?
N2 Ni1 N5 168.64(7) . . ?
N2 Ni1 N1 78.36(7) . . ?
N2 Ni1 N6 110.35(7) . . ?
N2 Ni1 N4 92.94(7) . . ?
N6 Ni1 N3 89.82(7) . . ?
N6 Ni1 N1 92.14(7) . . ?
N6 Ni1 N4 156.48(7) . . ?
N4 Ni1 N3 91.73(7) . . ?
C11 O1 C18 118.46(16) . . ?
C37 O3 C44 118.88(17) . . ?
C13 N3 Ni1 132.27(14) . . ?
C12 N3 Ni1 111.34(13) . . ?
C12 N3 C13 116.38(17) . . ?
C32 N5 Ni1 119.57(14) . . ?
C32 N5 C33 123.33(18) . . ?
C33 N5 Ni1 117.05(14) . . ?
C5 N1 Ni1 113.07(14) . . ?
C1 N1 Ni1 128.99(15) . . ?
C1 N1 C5 117.87(18) . . ?
C7 N2 Ni1 117.70(13) . . ?
C6 N2 Ni1 118.54(14) . . ?
C6 N2 C7 123.15(18) . . ?
C38 N6 Ni1 111.81(14) . . ?
C38 N6 C39 116.71(18) . . ?
C39 N6 Ni1 131.22(14) . . ?
C27 N4 Ni1 127.87(15) . . ?
C27 N4 C31 118.31(19) . . ?
C31 N4 Ni1 113.60(14) . . ?
N3 C13 C18 122.31(19) . . ?
N3 C13 C14 119.43(18) . . ?
C18 C13 C14 118.23(19) . . ?
O1 C18 C13 119.80(18) . . ?
O1 C18 C17 117.51(18) . . ?
C17 C18 C13 122.68(19) . . ?
N3 C12 C7 119.02(18) . . ?
N3 C12 C11 122.65(19) . . ?
C11 C12 C7 118.33(19) . . ?
N2 C7 C12 113.03(18) . . ?
N2 C7 C8 128.33(19) . . ?
C8 C7 C12 118.59(19) . . ?
N6 C38 C37 122.3(2) . . ?
N6 C38 C33 118.90(19) . . ?
C37 C38 C33 118.78(19) . . ?
C16 C15 C19 122.08(19) . . ?
C14 C15 C19 120.62(19) . . ?
C14 C15 C16 117.26(19) . . ?
O4 C32 N5 129.3(2) . . ?
O4 C32 C31 119.2(2) . . ?
N5 C32 C31 111.43(18) . . ?
O1 C11 C12 119.97(19) . . ?
O1 C11 C10 117.65(19) . . ?
C10 C11 C12 122.4(2) . . ?
O2 C6 N2 128.8(2) . . ?
O2 C6 C5 119.60(19) . . ?
N2 C6 C5 111.62(18) . . ?
N1 C5 C6 116.70(18) . . ?
N1 C5 C4 122.3(2) . . ?
C4 C5 C6 120.94(19) . . ?
C18 C17 C16 115.98(19) . . ?
C18 C17 C23 121.88(19) . . ?
C16 C17 C23 122.15(19) . . ?
O3 C37 C38 120.23(19) . . ?
O3 C37 C36 117.6(2) . . ?
C36 C37 C38 122.1(2) . . ?
N6 C39 C44 122.07(19) . . ?
N6 C39 C40 119.61(19) . . ?
C40 C39 C44 118.31(19) . . ?
C1 C2 H2 120.4 . . ?
C3 C2 H2 120.4 . . ?
C3 C2 C1 119.2(2) . . ?
N4 C27 H27 118.6 . . ?
N4 C27 C28 122.8(2) . . ?
C28 C27 H27 118.6 . . ?
N5 C33 C38 113.02(18) . . ?
N5 C33 C34 128.3(2) . . ?
C34 C33 C38 118.6(2) . . ?
C15 C19 C20 111.72(18) . . ?
C21 C19 C15 110.69(18) . . ?
C21 C19 C20 108.10(18) . . ?
C22 C19 C15 108.34(18) . . ?
C22 C19 C20 108.82(19) . . ?
C22 C19 C21 109.13(19) . . ?
C5 C4 H4 120.5 . . ?
C3 C4 C5 119.1(2) . . ?
C3 C4 H4 120.5 . . ?
C7 C8 H8 119.6 . . ?
C9 C8 C7 120.7(2) . . ?
C9 C8 H8 119.6 . . ?
C15 C16 H16 118.0 . . ?
C17 C16 C15 124.0(2) . . ?
C17 C16 H16 118.0 . . ?
O3 C44 C39 119.70(19) . . ?
O3 C44 C43 117.93(19) . . ?
C43 C44 C39 122.4(2) . . ?
C39 C40 H40 119.3 . . ?
C41 C40 C39 121.5(2) . . ?
C41 C40 H40 119.3 . . ?
C13 C14 H14 119.1 . . ?
C15 C14 C13 121.78(19) . . ?
C15 C14 H14 119.1 . . ?
N1 C1 C2 122.8(2) . . ?
N1 C1 H1 118.6 . . ?
C2 C1 H1 118.6 . . ?
N4 C31 C32 116.96(19) . . ?
N4 C31 C30 122.2(2) . . ?
C30 C31 C32 120.8(2) . . ?
C40 C41 C45 120.71(19) . . ?
C40 C41 C42 117.7(2) . . ?
C42 C41 C45 121.54(19) . . ?
C2 C3 H3 120.7 . . ?
C4 C3 C2 118.7(2) . . ?
C4 C3 H3 120.7 . . ?
C17 C23 C24 110.72(18) . . ?
C17 C23 C26 111.54(19) . . ?
C25 C23 C17 109.69(18) . . ?
C25 C23 C24 110.26(19) . . ?
C25 C23 C26 107.26(19) . . ?
C26 C23 C24 107.28(19) . . ?
C34 C35 H35 118.9 . . ?
C36 C35 H35 118.9 . . ?
C36 C35 C34 122.2(2) . . ?
C19 C20 H20A 109.5 . . ?
C19 C20 H20B 109.5 . . ?
C19 C20 H20C 109.5 . . ?
H20A C20 H20B 109.5 . . ?
H20A C20 H20C 109.5 . . ?
H20B C20 H20C 109.5 . . ?
C48 C45 C41 111.96(18) . . ?
C48 C45 C47 107.2(2) . . ?
C46 C45 C41 108.29(19) . . ?
C46 C45 C48 109.2(2) . . ?
C46 C45 C47 109.4(2) . . ?
C47 C45 C41 110.74(19) . . ?
C8 C9 H9 119.2 . . ?
C8 C9 C10 121.5(2) . . ?
C10 C9 H9 119.2 . . ?
C33 C34 H34 120.0 . . ?
C35 C34 C33 120.0(2) . . ?
C35 C34 H34 120.0 . . ?
C44 C43 C49 121.7(2) . . ?
C42 C43 C44 116.1(2) . . ?
C42 C43 C49 122.2(2) . . ?
C27 C28 H28 120.5 . . ?
C27 C28 C29 119.0(2) . . ?
C29 C28 H28 120.5 . . ?
C37 C36 C35 118.2(2) . . ?
C37 C36 H36 120.9 . . ?
C35 C36 H36 120.9 . . ?
C41 C42 H42 118.0 . . ?
C43 C42 C41 124.0(2) . . ?
C43 C42 H42 118.0 . . ?
C11 C10 C9 118.3(2) . . ?
C11 C10 H10 120.8 . . ?
C9 C10 H10 120.8 . . ?
C19 C21 H21A 109.5 . . ?
C19 C21 H21B 109.5 . . ?
C19 C21 H21C 109.5 . . ?
H21A C21 H21B 109.5 . . ?
H21A C21 H21C 109.5 . . ?
H21B C21 H21C 109.5 . . ?
C23 C24 H24A 109.5 . . ?
C23 C24 H24B 109.5 . . ?
C23 C24 H24C 109.5 . . ?
H24A C24 H24B 109.5 . . ?
H24A C24 H24C 109.5 . . ?
H24B C24 H24C 109.5 . . ?
C51 C49 C43 111.06(19) . . ?
C51 C49 C52 110.2(2) . . ?
C51 C49 C50 106.3(2) . . ?
C52 C49 C43 109.79(19) . . ?
C52 C49 C50 108.4(2) . . ?
C50 C49 C43 111.0(2) . . ?
C23 C25 H25A 109.5 . . ?
C23 C25 H25B 109.5 . . ?
C23 C25 H25C 109.5 . . ?
H25A C25 H25B 109.5 . . ?
H25A C25 H25C 109.5 . . ?
H25B C25 H25C 109.5 . . ?
C19 C22 H22A 109.5 . . ?
C19 C22 H22B 109.5 . . ?
C19 C22 H22C 109.5 . . ?
H22A C22 H22B 109.5 . . ?
H22A C22 H22C 109.5 . . ?
H22B C22 H22C 109.5 . . ?
C45 C48 H48A 109.5 . . ?
C45 C48 H48B 109.5 . . ?
C45 C48 H48C 109.5 . . ?
H48A C48 H48B 109.5 . . ?
H48A C48 H48C 109.5 . . ?
H48B C48 H48C 109.5 . . ?
C28 C29 H29 120.5 . . ?
C30 C29 C28 118.9(2) . . ?
C30 C29 H29 120.5 . . ?
C31 C30 H30 120.6 . . ?
C29 C30 C31 118.8(2) . . ?
C29 C30 H30 120.6 . . ?
C49 C51 H51A 109.5 . . ?
C49 C51 H51B 109.5 . . ?
C49 C51 H51C 109.5 . . ?
H51A C51 H51B 109.5 . . ?
H51A C51 H51C 109.5 . . ?
H51B C51 H51C 109.5 . . ?
C45 C46 H46A 109.5 . . ?
C45 C46 H46B 109.5 . . ?
C45 C46 H46C 109.5 . . ?
H46A C46 H46B 109.5 . . ?
H46A C46 H46C 109.5 . . ?
H46B C46 H46C 109.5 . . ?
C49 C52 H52A 109.5 . . ?
C49 C52 H52B 109.5 . . ?
C49 C52 H52C 109.5 . . ?
H52A C52 H52B 109.5 . . ?
H52A C52 H52C 109.5 . . ?
H52B C52 H52C 109.5 . . ?
C23 C26 H26A 109.5 . . ?
C23 C26 H26B 109.5 . . ?
C23 C26 H26C 109.5 . . ?
H26A C26 H26B 109.5 . . ?
H26A C26 H26C 109.5 . . ?
H26B C26 H26C 109.5 . . ?
C49 C50 H50A 109.5 . . ?
C49 C50 H50B 109.5 . . ?
C49 C50 H50C 109.5 . . ?
H50A C50 H50B 109.5 . . ?
H50A C50 H50C 109.5 . . ?
H50B C50 H50C 109.5 . . ?
C45 C47 H47A 109.5 . . ?
C45 C47 H47B 109.5 . . ?
C45 C47 H47C 109.5 . . ?
H47A C47 H47B 109.5 . . ?
H47A C47 H47C 109.5 . . ?
H47B C47 H47C 109.5 . . ?

loop_
_geom_bond_atom_site_label_1
_geom_bond_atom_site_label_2
_geom_bond_distance
_geom_bond_site_symmetry_2
_geom_bond_publ_flag
Ni1 N3 2.1421(17) . ?
Ni1 N5 2.0366(18) . ?
Ni1 N1 2.1173(18) . ?
Ni1 N2 2.0294(17) . ?
Ni1 N6 2.1148(18) . ?
Ni1 N4 2.1200(18) . ?
O1 C18 1.387(2) . ?
O1 C11 1.374(3) . ?
O3 C37 1.371(3) . ?
O3 C44 1.379(3) . ?
O4 C32 1.242(3) . ?
O2 C6 1.238(2) . ?
N3 C13 1.383(3) . ?
N3 C12 1.369(3) . ?
N5 C32 1.350(3) . ?
N5 C33 1.385(3) . ?
N1 C5 1.356(3) . ?
N1 C1 1.334(3) . ?
N2 C7 1.384(3) . ?
N2 C6 1.350(3) . ?
N6 C38 1.369(3) . ?
N6 C39 1.380(3) . ?
N4 C27 1.340(3) . ?
N4 C31 1.350(3) . ?
C13 C18 1.404(3) . ?
C13 C14 1.405(3) . ?
C18 C17 1.397(3) . ?
C12 C7 1.436(3) . ?
C12 C11 1.406(3) . ?
C7 C8 1.400(3) . ?
C38 C37 1.405(3) . ?
C38 C33 1.437(3) . ?
C15 C19 1.539(3) . ?
C15 C16 1.405(3) . ?
C15 C14 1.385(3) . ?
C32 C31 1.513(3) . ?
C11 C10 1.380(3) . ?
C6 C5 1.507(3) . ?
C5 C4 1.386(3) . ?
C17 C16 1.400(3) . ?
C17 C23 1.535(3) . ?
C37 C36 1.381(3) . ?
C39 C44 1.410(3) . ?
C39 C40 1.404(3) . ?
C2 H2 0.9300 . ?
C2 C1 1.383(3) . ?
C2 C3 1.382(3) . ?
C27 H27 0.9300 . ?
C27 C28 1.376(3) . ?
C33 C34 1.400(3) . ?
C19 C20 1.541(3) . ?
C19 C21 1.537(3) . ?
C19 C22 1.532(3) . ?
C4 H4 0.9300 . ?
C4 C3 1.382(3) . ?
C8 H8 0.9300 . ?
C8 C9 1.383(3) . ?
C16 H16 0.9300 . ?
C44 C43 1.396(3) . ?
C40 H40 0.9300 . ?
C40 C41 1.380(3) . ?
C14 H14 0.9300 . ?
C1 H1 0.9300 . ?
C31 C30 1.387(3) . ?
C41 C45 1.537(3) . ?
C41 C42 1.403(3) . ?
C3 H3 0.9300 . ?
C23 C24 1.541(3) . ?
C23 C25 1.534(3) . ?
C23 C26 1.536(3) . ?
C35 H35 0.9300 . ?
C35 C34 1.393(3) . ?
C35 C36 1.388(3) . ?
C20 H20A 0.9600 . ?
C20 H20B 0.9600 . ?
C20 H20C 0.9600 . ?
C45 C48 1.533(3) . ?
C45 C46 1.531(3) . ?
C45 C47 1.534(3) . ?
C9 H9 0.9300 . ?
C9 C10 1.395(3) . ?
C34 H34 0.9300 . ?
C43 C42 1.394(3) . ?
C43 C49 1.541(3) . ?
C28 H28 0.9300 . ?
C28 C29 1.389(3) . ?
C36 H36 0.9300 . ?
C42 H42 0.9300 . ?
C10 H10 0.9300 . ?
C21 H21A 0.9600 . ?
C21 H21B 0.9600 . ?
C21 H21C 0.9600 . ?
C24 H24A 0.9600 . ?
C24 H24B 0.9600 . ?
C24 H24C 0.9600 . ?
C49 C51 1.532(3) . ?
C49 C52 1.534(3) . ?
C49 C50 1.539(3) . ?
C25 H25A 0.9600 . ?
C25 H25B 0.9600 . ?
C25 H25C 0.9600 . ?
C22 H22A 0.9600 . ?
C22 H22B 0.9600 . ?
C22 H22C 0.9600 . ?
C48 H48A 0.9600 . ?
C48 H48B 0.9600 . ?
C48 H48C 0.9600 . ?
C29 H29 0.9300 . ?
C29 C30 1.386(3) . ?
C30 H30 0.9300 . ?
C51 H51A 0.9600 . ?
C51 H51B 0.9600 . ?
C51 H51C 0.9600 . ?
C46 H46A 0.9600 . ?
C46 H46B 0.9600 . ?
C46 H46C 0.9600 . ?
C52 H52A 0.9600 . ?
C52 H52B 0.9600 . ?
C52 H52C 0.9600 . ?
C26 H26A 0.9600 . ?
C26 H26B 0.9600 . ?
C26 H26C 0.9600 . ?
C50 H50A 0.9600 . ?
C50 H50B 0.9600 . ?
C50 H50C 0.9600 . ?
C47 H47A 0.9600 . ?
C47 H47B 0.9600 . ?
C47 H47C 0.9600 . ?

loop_
_geom_torsion_atom_site_label_1
_geom_torsion_atom_site_label_2
_geom_torsion_atom_site_label_3
_geom_torsion_atom_site_label_4
_geom_torsion
_geom_torsion_site_symmetry_1
_geom_torsion_site_symmetry_2
_geom_torsion_site_symmetry_3
_geom_torsion_site_symmetry_4
_geom_torsion_publ_flag
Ni1 N3 C13 C18 175.29(15) . . . . ?
Ni1 N3 C13 C14 -6.6(3) . . . . ?
Ni1 N3 C12 C7 2.7(2) . . . . ?
Ni1 N3 C12 C11 -177.49(16) . . . . ?
Ni1 N5 C32 O4 176.21(17) . . . . ?
Ni1 N5 C32 C31 -5.4(2) . . . . ?
Ni1 N5 C33 C38 2.6(2) . . . . ?
Ni1 N5 C33 C34 179.31(18) . . . . ?
Ni1 N1 C5 C6 0.5(2) . . . . ?
Ni1 N1 C5 C4 178.58(16) . . . . ?
Ni1 N1 C1 C2 -177.28(16) . . . . ?
Ni1 N2 C7 C12 5.5(2) . . . . ?
Ni1 N2 C7 C8 -176.83(17) . . . . ?
Ni1 N2 C6 O2 166.45(18) . . . . ?
Ni1 N2 C6 C5 -14.7(2) . . . . ?
Ni1 N6 C38 C37 -174.61(16) . . . . ?
Ni1 N6 C38 C33 4.0(2) . . . . ?
Ni1 N6 C39 C44 171.54(15) . . . . ?
Ni1 N6 C39 C40 -7.6(3) . . . . ?
Ni1 N4 C27 C28 -173.11(16) . . . . ?
Ni1 N4 C31 C32 -3.2(2) . . . . ?
Ni1 N4 C31 C30 174.82(16) . . . . ?
O1 C18 C17 C16 177.93(18) . . . . ?
O1 C18 C17 C23 -2.3(3) . . . . ?
O1 C11 C10 C9 178.29(19) . . . . ?
O3 C37 C36 C35 -179.05(19) . . . . ?
O3 C44 C43 C42 176.93(19) . . . . ?
O3 C44 C43 C49 -2.8(3) . . . . ?
O4 C32 C31 N4 -175.86(19) . . . . ?
O4 C32 C31 C30 6.1(3) . . . . ?
O2 C6 C5 N1 -172.19(19) . . . . ?
O2 C6 C5 C4 9.7(3) . . . . ?
N3 C13 C18 O1 0.0(3) . . . . ?
N3 C13 C18 C17 179.42(19) . . . . ?
N3 C13 C14 C15 -178.03(19) . . . . ?
N3 C12 C7 N2 -5.4(3) . . . . ?
N3 C12 C7 C8 176.71(19) . . . . ?
N3 C12 C11 O1 4.0(3) . . . . ?
N3 C12 C11 C10 -176.6(2) . . . . ?
N5 C32 C31 N4 5.5(3) . . . . ?
N5 C32 C31 C30 -172.53(19) . . . . ?
N5 C33 C34 C35 -174.4(2) . . . . ?
N1 C5 C4 C3 -1.2(3) . . . . ?
N2 C7 C8 C9 -176.5(2) . . . . ?
N2 C6 C5 N1 8.8(3) . . . . ?
N2 C6 C5 C4 -169.25(19) . . . . ?
N6 C38 C37 O3 -0.1(3) . . . . ?
N6 C38 C37 C36 180.0(2) . . . . ?
N6 C38 C33 N5 -4.4(3) . . . . ?
N6 C38 C33 C34 178.49(19) . . . . ?
N6 C39 C44 O3 3.8(3) . . . . ?
N6 C39 C44 C43 -176.2(2) . . . . ?
N6 C39 C40 C41 178.79(19) . . . . ?
N4 C27 C28 C29 -1.2(3) . . . . ?
N4 C31 C30 C29 -0.6(3) . . . . ?
C13 N3 C12 C7 -178.18(18) . . . . ?
C13 N3 C12 C11 1.6(3) . . . . ?
C13 C18 C17 C16 -1.5(3) . . . . ?
C13 C18 C17 C23 178.2(2) . . . . ?
C18 O1 C11 C12 -7.6(3) . . . . ?
C18 O1 C11 C10 173.01(19) . . . . ?
C18 C13 C14 C15 0.2(3) . . . . ?
C18 C17 C16 C15 0.3(3) . . . . ?
C18 C17 C23 C24 59.4(3) . . . . ?
C18 C17 C23 C25 -62.5(3) . . . . ?
C18 C17 C23 C26 178.8(2) . . . . ?
C12 N3 C13 C18 -3.6(3) . . . . ?
C12 N3 C13 C14 174.52(18) . . . . ?
C12 C7 C8 C9 1.0(3) . . . . ?
C12 C11 C10 C9 -1.1(3) . . . . ?
C7 N2 C6 O2 -4.4(3) . . . . ?
C7 N2 C6 C5 174.52(18) . . . . ?
C7 C12 C11 O1 -176.20(18) . . . . ?
C7 C12 C11 C10 3.2(3) . . . . ?
C7 C8 C9 C10 1.1(3) . . . . ?
C38 N6 C39 C44 -2.1(3) . . . . ?
C38 N6 C39 C40 178.76(19) . . . . ?
C38 C37 C36 C35 0.9(3) . . . . ?
C38 C33 C34 C35 2.1(3) . . . . ?
C32 N5 C33 C38 -174.78(18) . . . . ?
C32 N5 C33 C34 1.9(3) . . . . ?
C32 C31 C30 C29 177.4(2) . . . . ?
C11 O1 C18 C13 5.6(3) . . . . ?
C11 O1 C18 C17 -173.80(18) . . . . ?
C11 C12 C7 N2 174.83(18) . . . . ?
C11 C12 C7 C8 -3.1(3) . . . . ?
C6 N2 C7 C12 176.38(18) . . . . ?
C6 N2 C7 C8 -6.0(3) . . . . ?
C6 C5 C4 C3 176.77(19) . . . . ?
C5 N1 C1 C2 -0.7(3) . . . . ?
C5 C4 C3 C2 0.1(3) . . . . ?
C37 O3 C44 C39 -3.5(3) . . . . ?
C37 O3 C44 C43 176.53(19) . . . . ?
C37 C38 C33 N5 174.24(18) . . . . ?
C37 C38 C33 C34 -2.8(3) . . . . ?
C39 N6 C38 C37 0.3(3) . . . . ?
C39 N6 C38 C33 178.90(18) . . . . ?
C39 C44 C43 C42 -3.0(3) . . . . ?
C39 C44 C43 C49 177.3(2) . . . . ?
C39 C40 C41 C45 -178.5(2) . . . . ?
C39 C40 C41 C42 -1.8(3) . . . . ?
C27 N4 C31 C32 -178.23(18) . . . . ?
C27 N4 C31 C30 -0.2(3) . . . . ?
C27 C28 C29 C30 0.3(3) . . . . ?
C33 N5 C32 O4 -6.5(3) . . . . ?
C33 N5 C32 C31 171.95(17) . . . . ?
C33 C38 C37 O3 -178.73(18) . . . . ?
C33 C38 C37 C36 1.3(3) . . . . ?
C19 C15 C16 C17 178.9(2) . . . . ?
C19 C15 C14 C13 -179.15(19) . . . . ?
C8 C9 C10 C11 -1.1(3) . . . . ?
C16 C15 C19 C20 20.3(3) . . . . ?
C16 C15 C19 C21 140.8(2) . . . . ?
C16 C15 C19 C22 -99.6(2) . . . . ?
C16 C15 C14 C13 -1.2(3) . . . . ?
C16 C17 C23 C24 -120.9(2) . . . . ?
C16 C17 C23 C25 117.2(2) . . . . ?
C16 C17 C23 C26 -1.5(3) . . . . ?
C44 O3 C37 C38 1.7(3) . . . . ?
C44 O3 C37 C36 -178.32(19) . . . . ?
C44 C39 C40 C41 -0.3(3) . . . . ?
C44 C43 C42 C41 0.7(3) . . . . ?
C44 C43 C49 C51 -55.1(3) . . . . ?
C44 C43 C49 C52 67.0(3) . . . . ?
C44 C43 C49 C50 -173.2(2) . . . . ?
C40 C39 C44 O3 -177.04(18) . . . . ?
C40 C39 C44 C43 2.9(3) . . . . ?
C40 C41 C45 C48 -160.3(2) . . . . ?
C40 C41 C45 C46 79.2(3) . . . . ?
C40 C41 C45 C47 -40.7(3) . . . . ?
C40 C41 C42 C43 1.7(3) . . . . ?
C14 C13 C18 O1 -178.13(18) . . . . ?
C14 C13 C18 C17 1.3(3) . . . . ?
C14 C15 C19 C20 -161.9(2) . . . . ?
C14 C15 C19 C21 -41.4(3) . . . . ?
C14 C15 C19 C22 78.3(2) . . . . ?
C14 C15 C16 C17 1.0(3) . . . . ?
C1 N1 C5 C6 -176.60(18) . . . . ?
C1 N1 C5 C4 1.4(3) . . . . ?
C1 C2 C3 C4 0.6(3) . . . . ?
C31 N4 C27 C28 1.1(3) . . . . ?
C3 C2 C1 N1 -0.3(3) . . . . ?
C23 C17 C16 C15 -179.4(2) . . . . ?
C45 C41 C42 C43 178.4(2) . . . . ?
C34 C35 C36 C37 -1.7(3) . . . . ?
C28 C29 C30 C31 0.5(3) . . . . ?
C36 C35 C34 C33 0.1(3) . . . . ?
C42 C41 C45 C48 23.1(3) . . . . ?
C42 C41 C45 C46 -97.4(2) . . . . ?
C42 C41 C45 C47 142.7(2) . . . . ?
C42 C43 C49 C51 125.1(2) . . . . ?
C42 C43 C49 C52 -112.7(2) . . . . ?
C42 C43 C49 C50 7.1(3) . . . . ?
C49 C43 C42 C41 -179.6(2) . . . . ?
